data_7100592
loop_
_publ_author_name
'Alexander Rothenberger'
'R. Ahrichs'
'Christopher E. Anson'
'C. Schrodt'
'Maryam Shafaei-Fallah'
'Weifeng Shi'

_publ_section_title
;
Reactions of P/S-containing proligands with coinage
metal salts: a new route to polynuclear complexes with unusual
structural types
;
_journal_name_full 'Chemical Communications'
_journal_paper_doi 10.1039/b512473e
_journal_year 2005
_chemical_formula_sum 'C122 H126 Cu3 O4 P7 S6'
_chemical_formula_weight 2256.00
_space_group_IT_number 2
_symmetry_cell_setting triclinic
_symmetry_space_group_name_Hall '-P 1'
_symmetry_space_group_name_H-M 'P -1'
_cell_angle_alpha 106.226(2)
_cell_angle_beta 102.598(2)
_cell_angle_gamma 91.228(3)
_cell_formula_units_Z 2
_cell_length_a 14.0332(4)
_cell_length_b 16.4359(5)
_cell_length_c 26.1064(8)
_cell_measurement_temperature 100(2)
_cell_volume 5620.5(3)
_diffrn_ambient_temperature 100(2)
_exptl_crystal_density_diffrn 1.333
_cod_database_code 7100592

loop_
_symmetry_equiv_pos_as_xyz
'x, y, z'
'-x, -y, -z'

loop_
_atom_site_label
_atom_site_type_symbol
_atom_site_fract_x
_atom_site_fract_y
_atom_site_fract_z
_atom_site_U_iso_or_equiv
_atom_site_adp_type
_atom_site_occupancy
_atom_site_symmetry_multiplicity
_atom_site_calc_flag
_atom_site_refinement_flags
_atom_site_disorder_assembly
_atom_site_disorder_group
Cu1 Cu -0.12822(3) 0.78606(2) 0.767296(16) 0.02533(9) Uani 1 1 d . . .
Cu2 Cu 0.09805(3) 0.85472(2) 0.866812(16) 0.02873(9) Uani 1 1 d . . .
Cu3 Cu 0.12789(3) 0.54071(2) 0.683986(15) 0.02199(8) Uani 1 1 d . . .
P1 P 0.03478(6) 0.65429(5) 0.78579(3) 0.02256(16) Uani 1 1 d . . .
P2 P -0.10923(6) 0.59737(5) 0.67971(3) 0.02253(16) Uani 1 1 d . . .
P3 P -0.05771(6) 0.71825(5) 0.87985(3) 0.02667(17) Uani 1 1 d . . .
P4 P -0.17994(6) 0.91003(5) 0.76032(3) 0.02280(16) Uani 1 1 d . . .
P5 P 0.21920(6) 0.95229(5) 0.87995(3) 0.02794(18) Uani 1 1 d . . .
P6 P 0.25776(5) 0.59451(5) 0.66036(3) 0.02145(15) Uani 1 1 d . . .
P7 P 0.11191(6) 0.39456(5) 0.65834(3) 0.02345(16) Uani 1 1 d . . .
S1 S 0.15484(6) 0.59605(5) 0.78275(3) 0.02586(16) Uani 1 1 d . . .
S2 S -0.00208(5) 0.60806(5) 0.64309(3) 0.02354(15) Uani 1 1 d . . .
S3 S -0.20475(6) 0.68466(5) 0.68214(3) 0.02721(16) Uani 1 1 d . . .
S4 S -0.18168(6) 0.73727(5) 0.83385(3) 0.02815(17) Uani 1 1 d . . .
S5 S 0.03915(5) 0.77289(5) 0.77813(3) 0.02403(15) Uani 1 1 d . . .
S6 S 0.03219(6) 0.81936(5) 0.92902(3) 0.03156(18) Uani 1 1 d . . .
O1 O 0.00632(16) 0.65505(13) 0.84222(9) 0.0268(5) Uani 1 1 d . . .
O2 O -0.05893(15) 0.59761(13) 0.74322(9) 0.0240(4) Uani 1 1 d . . .
O3 O -0.08468(19) 0.66091(15) 0.91527(10) 0.0377(6) Uani 1 1 d . . .
O4 O -0.15995(15) 0.50068(14) 0.65363(10) 0.0287(5) Uani 1 1 d . . .
C1 C -0.2492(3) 0.4625(2) 0.66363(16) 0.0375(8) Uani 1 1 d . . .
C2 C -0.2354(3) 0.3674(2) 0.64210(19) 0.0455(9) Uani 1 1 d . . .
H2A H -0.2360 0.3530 0.6030 0.068 Uiso 1 1 calc R . .
H2B H -0.2889 0.3335 0.6472 0.068 Uiso 1 1 calc R . .
H2C H -0.1726 0.3552 0.6623 0.068 Uiso 1 1 calc R . .
C3 C -0.3389(3) 0.4866(2) 0.62950(19) 0.0468(10) Uani 1 1 d . . .
H3A H -0.3457 0.5473 0.6443 0.070 Uiso 1 1 calc R . .
H3B H -0.3970 0.4533 0.6304 0.070 Uiso 1 1 calc R . .
H3C H -0.3324 0.4747 0.5915 0.070 Uiso 1 1 calc R . .
C4 C -0.2488(3) 0.4870(2) 0.72393(17) 0.0430(9) Uani 1 1 d . . .
H4A H -0.2575 0.5477 0.7368 0.064 Uiso 1 1 calc R . .
H4B H -0.1862 0.4753 0.7447 0.064 Uiso 1 1 calc R . .
H4C H -0.3026 0.4538 0.7295 0.064 Uiso 1 1 calc R . .
C5 C -0.0316(3) 0.6016(3) 0.94030(17) 0.0472(10) Uani 1 1 d . . .
C6 C 0.0768(4) 0.6332(3) 0.9632(2) 0.0618(12) Uani 1 1 d . . .
H6A H 0.1073 0.6342 0.9330 0.093 Uiso 1 1 calc R . .
H6B H 0.1098 0.5949 0.9828 0.093 Uiso 1 1 calc R . .
H6C H 0.0829 0.6907 0.9885 0.093 Uiso 1 1 calc R . .
C7 C -0.0825(4) 0.5990(3) 0.9855(2) 0.0614(13) Uani 1 1 d . . .
H7A H -0.1517 0.5788 0.9694 0.092 Uiso 1 1 calc R . .
H7B H -0.0776 0.6563 1.0110 0.092 Uiso 1 1 calc R . .
H7C H -0.0512 0.5604 1.0053 0.092 Uiso 1 1 calc R . .
C8 C -0.0445(4) 0.5169(3) 0.8964(2) 0.0624(13) Uani 1 1 d . . .
H8A H -0.1144 0.4982 0.8823 0.094 Uiso 1 1 calc R . .
H8B H -0.0111 0.4746 0.9122 0.094 Uiso 1 1 calc R . .
H8C H -0.0161 0.5229 0.8664 0.094 Uiso 1 1 calc R . .
C9 C -0.1315(2) 1.00244(19) 0.81969(13) 0.0281(7) Uani 1 1 d . . .
C10 C -0.1292(3) 1.0860(2) 0.81734(15) 0.0343(8) Uani 1 1 d . . .
H10A H -0.1579 1.0980 0.7841 0.041 Uiso 1 1 calc R . .
C11 C -0.0845(3) 1.1523(2) 0.86402(16) 0.0439(9) Uani 1 1 d . . .
H11A H -0.0824 1.2093 0.8623 0.053 Uiso 1 1 calc R . .
C12 C -0.0436(3) 1.1350(2) 0.91250(15) 0.0409(9) Uani 1 1 d . . .
H12A H -0.0130 1.1803 0.9440 0.049 Uiso 1 1 calc R . .
C13 C -0.0466(3) 1.0529(2) 0.91576(14) 0.0365(8) Uani 1 1 d . . .
H13A H -0.0192 1.0415 0.9494 0.044 Uiso 1 1 calc R . .
C14 C -0.0902(2) 0.9863(2) 0.86910(13) 0.0295(7) Uani 1 1 d . . .
H14A H -0.0918 0.9295 0.8711 0.035 Uiso 1 1 calc R . .
C15 C -0.1530(2) 0.93847(19) 0.70151(13) 0.0258(6) Uani 1 1 d . . .
C16 C -0.0750(2) 0.9018(2) 0.68083(13) 0.0294(7) Uani 1 1 d . . .
H16A H -0.0385 0.8638 0.6973 0.035 Uiso 1 1 calc R . .
C17 C -0.0504(2) 0.9205(2) 0.63631(14) 0.0309(7) Uani 1 1 d . . .
H17A H 0.0038 0.8966 0.6231 0.037 Uiso 1 1 calc R . .
C18 C -0.1046(3) 0.9735(2) 0.61133(14) 0.0347(8) Uani 1 1 d . . .
H18A H -0.0883 0.9857 0.5806 0.042 Uiso 1 1 calc R . .
C19 C -0.1833(3) 1.0094(2) 0.63087(14) 0.0319(7) Uani 1 1 d . . .
H19A H -0.2212 1.0454 0.6133 0.038 Uiso 1 1 calc R . .
C20 C -0.2064(2) 0.99247(19) 0.67637(13) 0.0270(7) Uani 1 1 d . . .
H20A H -0.2592 1.0181 0.6902 0.032 Uiso 1 1 calc R . .
C21 C -0.3134(2) 0.90883(18) 0.74960(13) 0.0250(6) Uani 1 1 d . . .
C22 C -0.3564(2) 0.9331(2) 0.79446(14) 0.0325(7) Uani 1 1 d . . .
H22A H -0.3164 0.9577 0.8303 0.039 Uiso 1 1 calc R . .
C23 C -0.4575(3) 0.9211(2) 0.78683(16) 0.0381(8) Uani 1 1 d . . .
H23A H -0.4864 0.9371 0.8175 0.046 Uiso 1 1 calc R . .
C24 C -0.5159(3) 0.8860(2) 0.73469(16) 0.0376(8) Uani 1 1 d . . .
H24A H -0.5851 0.8785 0.7295 0.045 Uiso 1 1 calc R . .
C25 C -0.4739(2) 0.8620(2) 0.69025(15) 0.0324(7) Uani 1 1 d . . .
H25A H -0.5143 0.8383 0.6544 0.039 Uiso 1 1 calc R . .
C26 C -0.3730(2) 0.8722(2) 0.69750(14) 0.0309(7) Uani 1 1 d . . .
H26A H -0.3445 0.8540 0.6668 0.037 Uiso 1 1 calc R . .
C27 C 0.2350(2) 1.0435(2) 0.94102(14) 0.0328(8) Uani 1 1 d . . .
C28 C 0.2158(3) 1.0312(3) 0.98855(15) 0.0424(9) Uani 1 1 d . . .
H28A H 0.1992 0.9755 0.9897 0.051 Uiso 1 1 calc R . .
C29 C 0.2209(3) 1.1009(3) 1.03456(15) 0.0468(10) Uani 1 1 d . . .
H29A H 0.2079 1.0920 1.0669 0.056 Uiso 1 1 calc R . .
C30 C 0.2443(3) 1.1814(3) 1.03374(16) 0.0437(9) Uani 1 1 d . . .
H30A H 0.2483 1.2282 1.0655 0.052 Uiso 1 1 calc R . .
C31 C 0.2619(4) 1.1946(3) 0.98711(17) 0.0536(11) Uani 1 1 d . . .
H31A H 0.2773 1.2507 0.9862 0.064 Uiso 1 1 calc R . .
C32 C 0.2574(3) 1.1255(2) 0.94083(17) 0.0484(10) Uani 1 1 d . . .
H32A H 0.2700 1.1351 0.9086 0.058 Uiso 1 1 calc R . .
C33 C 0.3357(2) 0.9042(2) 0.88426(13) 0.0311(7) Uani 1 1 d . . .
C34 C 0.3363(3) 0.8245(2) 0.84723(15) 0.0383(8) Uani 1 1 d . . .
H34A H 0.2775 0.7979 0.8214 0.046 Uiso 1 1 calc R . .
C35 C 0.4217(3) 0.7838(2) 0.84771(16) 0.0413(9) Uani 1 1 d . . .
H35A H 0.4214 0.7296 0.8222 0.050 Uiso 1 1 calc R . .
C36 C 0.5067(3) 0.8216(3) 0.88496(16) 0.0453(9) Uani 1 1 d . . .
H36A H 0.5653 0.7938 0.8851 0.054 Uiso 1 1 calc R . .
C37 C 0.5073(3) 0.9004(3) 0.92233(16) 0.0456(10) Uani 1 1 d . . .
H37A H 0.5661 0.9258 0.9485 0.055 Uiso 1 1 calc R . .
C38 C 0.4223(3) 0.9428(2) 0.92178(15) 0.0386(8) Uani 1 1 d . . .
H38A H 0.4234 0.9975 0.9468 0.046 Uiso 1 1 calc R . .
C39 C 0.2126(2) 1.0034(2) 0.82554(13) 0.0285(7) Uani 1 1 d . . .
C40 C 0.1217(3) 1.0249(2) 0.80246(14) 0.0333(7) Uani 1 1 d . . .
H40A H 0.0654 1.0100 0.8137 0.040 Uiso 1 1 calc R . .
C41 C 0.1121(3) 1.0678(2) 0.76345(16) 0.0408(9) Uani 1 1 d . . .
H41A H 0.0495 1.0827 0.7483 0.049 Uiso 1 1 calc R . .
C42 C 0.1929(3) 1.0892(2) 0.74616(16) 0.0421(9) Uani 1 1 d . . .
H42A H 0.1860 1.1191 0.7195 0.051 Uiso 1 1 calc R . .
C43 C 0.2844(3) 1.0666(2) 0.76818(17) 0.0435(9) Uani 1 1 d . . .
H43A H 0.3401 1.0802 0.7560 0.052 Uiso 1 1 calc R . .
C44 C 0.2942(3) 1.0243(2) 0.80770(15) 0.0361(8) Uani 1 1 d . . .
H44A H 0.3569 1.0094 0.8228 0.043 Uiso 1 1 calc R . .
C45 C 0.3799(2) 0.60384(18) 0.70586(12) 0.0232(6) Uani 1 1 d . . .
C46 C 0.4558(2) 0.6614(2) 0.70709(14) 0.0290(7) Uani 1 1 d . . .
H46A H 0.4448 0.6975 0.6840 0.035 Uiso 1 1 calc R . .
C47 C 0.5471(2) 0.6657(2) 0.74198(14) 0.0321(7) Uani 1 1 d . . .
H47A H 0.5985 0.7049 0.7427 0.039 Uiso 1 1 calc R . .
C48 C 0.5636(2) 0.6133(2) 0.77563(15) 0.0344(8) Uani 1 1 d . . .
H48A H 0.6261 0.6166 0.7996 0.041 Uiso 1 1 calc R . .
C49 C 0.4884(3) 0.5556(2) 0.77420(15) 0.0337(7) Uani 1 1 d . . .
H49A H 0.4998 0.5191 0.7970 0.040 Uiso 1 1 calc R . .
C50 C 0.3968(2) 0.55111(19) 0.73955(13) 0.0272(7) Uani 1 1 d . . .
H50A H 0.3455 0.5119 0.7389 0.033 Uiso 1 1 calc R . .
C51 C 0.2472(2) 0.70158(18) 0.65223(13) 0.0235(6) Uani 1 1 d . . .
C52 C 0.2785(2) 0.72679(19) 0.61165(13) 0.0276(7) Uani 1 1 d . . .
H52A H 0.3056 0.6870 0.5859 0.033 Uiso 1 1 calc R . .
C53 C 0.2708(2) 0.8093(2) 0.60819(14) 0.0301(7) Uani 1 1 d . . .
H53A H 0.2933 0.8257 0.5804 0.036 Uiso 1 1 calc R . .
C54 C 0.2304(2) 0.86800(19) 0.64522(14) 0.0301(7) Uani 1 1 d . . .
H54A H 0.2249 0.9244 0.6428 0.036 Uiso 1 1 calc R . .
C55 C 0.1981(2) 0.84333(19) 0.68589(14) 0.0282(7) Uani 1 1 d . . .
H55A H 0.1706 0.8832 0.7114 0.034 Uiso 1 1 calc R . .
C56 C 0.2058(2) 0.76068(19) 0.68942(13) 0.0268(7) Uani 1 1 d . . .
H56A H 0.1830 0.7443 0.7171 0.032 Uiso 1 1 calc R . .
C57 C 0.2714(2) 0.53177(18) 0.59283(12) 0.0243(6) Uani 1 1 d . . .
C58 C 0.3611(2) 0.5114(2) 0.57995(14) 0.0311(7) Uani 1 1 d . . .
H58A H 0.4204 0.5307 0.6071 0.037 Uiso 1 1 calc R . .
C59 C 0.3635(3) 0.4626(2) 0.52698(15) 0.0374(8) Uani 1 1 d . . .
H59A H 0.4245 0.4485 0.5183 0.045 Uiso 1 1 calc R . .
C60 C 0.2771(3) 0.4349(2) 0.48732(15) 0.0397(9) Uani 1 1 d . . .
H60A H 0.2792 0.4025 0.4513 0.048 Uiso 1 1 calc R . .
C61 C 0.1880(3) 0.4541(2) 0.49977(14) 0.0332(7) Uani 1 1 d . . .
H61A H 0.1290 0.4348 0.4724 0.040 Uiso 1 1 calc R . .
C62 C 0.1848(3) 0.50192(19) 0.55272(13) 0.0294(7) Uani 1 1 d . . .
H62A H 0.1233 0.5141 0.5615 0.035 Uiso 1 1 calc R . .
C63 C 0.0579(2) 0.34386(18) 0.58513(13) 0.0256(6) Uani 1 1 d . . .
C64 C 0.0937(3) 0.2742(2) 0.55271(14) 0.0316(7) Uani 1 1 d . . .
H64A H 0.1480 0.2487 0.5687 0.038 Uiso 1 1 calc R . .
C65 C 0.0501(3) 0.2418(2) 0.49685(14) 0.0350(8) Uani 1 1 d . . .
H65A H 0.0757 0.1952 0.4749 0.042 Uiso 1 1 calc R . .
C66 C -0.0304(3) 0.2772(2) 0.47318(14) 0.0367(8) Uani 1 1 d . . .
H66A H -0.0592 0.2554 0.4350 0.044 Uiso 1 1 calc R . .
C67 C -0.0690(3) 0.3446(2) 0.50529(15) 0.0356(8) Uani 1 1 d . . .
H67A H -0.1254 0.3678 0.4894 0.043 Uiso 1 1 calc R . .
C68 C -0.0243(2) 0.37815(19) 0.56115(14) 0.0307(7) Uani 1 1 d . . .
H68A H -0.0503 0.4248 0.5830 0.037 Uiso 1 1 calc R . .
C69 C 0.2298(2) 0.34897(18) 0.67090(13) 0.0274(7) Uani 1 1 d . . .
C70 C 0.2593(3) 0.3177(2) 0.71533(15) 0.0374(8) Uani 1 1 d . . .
H70A H 0.2164 0.3159 0.7386 0.045 Uiso 1 1 calc R . .
C71 C 0.3523(3) 0.2889(3) 0.72587(18) 0.0472(9) Uani 1 1 d . . .
H71A H 0.3722 0.2680 0.7567 0.057 Uiso 1 1 calc R . .
C72 C 0.4155(3) 0.2900(3) 0.69259(18) 0.0455(9) Uani 1 1 d . . .
H72A H 0.4779 0.2688 0.6996 0.055 Uiso 1 1 calc R . .
C73 C 0.3872(3) 0.3224(2) 0.64895(18) 0.0428(10) Uani 1 1 d . . .
H73A H 0.4310 0.3246 0.6262 0.051 Uiso 1 1 calc R . .
C74 C 0.2951(2) 0.35194(19) 0.63788(15) 0.0318(7) Uani 1 1 d . . .
H74A H 0.2765 0.3743 0.6077 0.038 Uiso 1 1 calc R . .
C75 C 0.0393(2) 0.33952(19) 0.69078(13) 0.0269(6) Uani 1 1 d . . .
C76 C 0.0114(3) 0.2521(2) 0.66939(15) 0.0356(8) Uani 1 1 d . . .
H76A H 0.0288 0.2207 0.6367 0.043 Uiso 1 1 calc R . .
C77 C -0.0412(3) 0.2108(2) 0.69539(17) 0.0415(9) Uani 1 1 d . . .
H77A H -0.0586 0.1513 0.6809 0.050 Uiso 1 1 calc R . .
C78 C -0.0684(3) 0.2558(2) 0.74220(17) 0.0415(9) Uani 1 1 d . . .
H78A H -0.1054 0.2276 0.7596 0.050 Uiso 1 1 calc R . .
C79 C -0.0417(3) 0.3424(2) 0.76383(16) 0.0417(9) Uani 1 1 d . . .
H79A H -0.0601 0.3732 0.7963 0.050 Uiso 1 1 calc R . .
C80 C 0.0115(3) 0.3842(2) 0.73850(15) 0.0335(8) Uani 1 1 d . . .
H80A H 0.0292 0.4436 0.7536 0.040 Uiso 1 1 calc R . .
C81 C 0.5579(5) 0.0420(4) 0.5738(3) 0.096(2) Uani 1 1 d . . .
H81A H 0.5672 -0.0183 0.5690 0.144 Uiso 1 1 calc R . .
H81B H 0.6037 0.0662 0.5573 0.144 Uiso 1 1 calc R . .
H81C H 0.4905 0.0479 0.5558 0.144 Uiso 1 1 calc R . .
C82 C 0.5772(4) 0.0894(3) 0.6351(3) 0.0667(14) Uani 1 1 d . . .
C83 C 0.6436(3) 0.1611(3) 0.6584(2) 0.0545(12) Uani 1 1 d . . .
H83A H 0.6753 0.1819 0.6353 0.065 Uiso 1 1 calc R . .
C84 C 0.6649(3) 0.2027(3) 0.7131(2) 0.0601(12) Uani 1 1 d . . .
H84A H 0.7092 0.2525 0.7283 0.072 Uiso 1 1 calc R . .
C85 C 0.6179(4) 0.1683(4) 0.7470(3) 0.0805(17) Uani 1 1 d . . .
H85A H 0.6319 0.1937 0.7856 0.097 Uiso 1 1 calc R . .
C86 C 0.5531(4) 0.0988(4) 0.7229(3) 0.0737(17) Uani 1 1 d . . .
H86A H 0.5210 0.0768 0.7453 0.088 Uiso 1 1 calc R . .
C87 C 0.5316(4) 0.0588(4) 0.6678(3) 0.0738(16) Uani 1 1 d . . .
H87A H 0.4854 0.0102 0.6524 0.089 Uiso 1 1 calc R . .
C88 C 0.6801(10) 0.2909(6) 1.0557(3) 0.170(5) Uani 1 1 d . . .
H88A H 0.6231 0.3139 1.0688 0.254 Uiso 1 1 calc R . .
H88B H 0.7232 0.3376 1.0542 0.254 Uiso 1 1 calc R . .
H88C H 0.7161 0.2616 1.0808 0.254 Uiso 1 1 calc R . .
C89 C 0.6470(6) 0.2303(4) 1.0004(3) 0.092(2) Uani 1 1 d . . .
C90 C 0.7142(5) 0.1898(4) 0.9699(3) 0.093(2) Uani 1 1 d . . .
H90A H 0.7824 0.1991 0.9864 0.112 Uiso 1 1 calc R . .
C91 C 0.6837(5) 0.1395(4) 0.9193(3) 0.096(2) Uani 1 1 d . . .
H91A H 0.7298 0.1111 0.9004 0.115 Uiso 1 1 calc R . .
C92 C 0.5886(6) 0.1284(4) 0.8944(4) 0.105(2) Uani 1 1 d . . .
H92A H 0.5678 0.0921 0.8579 0.126 Uiso 1 1 calc R . .
C93 C 0.5241(6) 0.1666(5) 0.9193(4) 0.129(4) Uani 1 1 d . . .
H93A H 0.4573 0.1599 0.9001 0.155 Uiso 1 1 calc R . .
C94 C 0.5506(5) 0.2159(5) 0.9725(4) 0.105(3) Uani 1 1 d . . .
H94A H 0.5016 0.2406 0.9904 0.126 Uiso 1 1 calc R . .
C95 C 0.1801(4) -0.1454(3) 0.46999(17) 0.0484(10) Uani 1 1 d . . .
H95A H 0.1449 -0.1889 0.4797 0.073 Uiso 1 1 calc R . .
H95B H 0.2450 -0.1630 0.4660 0.073 Uiso 1 1 calc R . .
H95C H 0.1430 -0.1384 0.4353 0.073 Uiso 1 1 calc R . .
C96 C 0.1913(3) -0.0615(2) 0.51490(15) 0.0383(8) Uani 1 1 d . . .
C97 C 0.1136(3) -0.0295(2) 0.5351(2) 0.0518(11) Uani 1 1 d . . .
H97A H 0.0511 -0.0607 0.5208 0.062 Uiso 1 1 calc R . .
C98 C 0.1237(3) 0.0473(3) 0.5759(2) 0.0599(13) Uani 1 1 d . . .
H98A H 0.0683 0.0681 0.5890 0.072 Uiso 1 1 calc R . .
C99 C 0.2132(3) 0.0932(2) 0.59753(17) 0.0448(9) Uani 1 1 d . . .
H99A H 0.2203 0.1460 0.6253 0.054 Uiso 1 1 calc R . .
C100 C 0.2918(4) 0.0615(3) 0.5783(2) 0.0613(13) Uani 1 1 d . . .
H10B H 0.3546 0.0921 0.5932 0.074 Uiso 1 1 calc R . .
C101 C 0.2808(3) -0.0157(3) 0.5370(2) 0.0607(13) Uani 1 1 d . . .
H10C H 0.3363 -0.0367 0.5240 0.073 Uiso 1 1 calc R . .
C102 C 0.2800(4) 0.2020(3) 0.4575(3) 0.0764(17) Uani 1 1 d . . .
H10D H 0.2449 0.2491 0.4746 0.115 Uiso 1 1 calc R . .
H10E H 0.2738 0.1550 0.4731 0.115 Uiso 1 1 calc R . .
H10F H 0.2519 0.1826 0.4179 0.115 Uiso 1 1 calc R . .
C103 C 0.3847(3) 0.2311(2) 0.46791(19) 0.0498(11) Uani 1 1 d . . .
C104 C 0.4186(3) 0.2769(2) 0.43725(16) 0.0427(9) Uani 1 1 d . . .
H10G H 0.3739 0.2863 0.4069 0.051 Uiso 1 1 calc R . .
C105 C 0.5139(3) 0.3088(3) 0.44917(18) 0.0498(11) Uani 1 1 d . . .
H10H H 0.5343 0.3402 0.4273 0.060 Uiso 1 1 calc R . .
C106 C 0.5806(3) 0.2960(3) 0.49271(19) 0.0622(14) Uani 1 1 d . . .
H10I H 0.6468 0.3187 0.5013 0.075 Uiso 1 1 calc R . .
C107 C 0.5499(4) 0.2496(4) 0.5237(2) 0.0687(15) Uani 1 1 d . . .
H10J H 0.5960 0.2396 0.5533 0.082 Uiso 1 1 calc R . .
C108 C 0.4544(4) 0.2178(3) 0.5125(2) 0.0605(13) Uani 1 1 d . . .
H10K H 0.4346 0.1866 0.5346 0.073 Uiso 1 1 calc R . .
C109 C 0.1431(4) 0.2977(4) 0.8683(3) 0.0805(17) Uani 1 1 d . . .
H10L H 0.0929 0.3374 0.8747 0.121 Uiso 1 1 calc R . .
H10M H 0.1562 0.2697 0.8975 0.121 Uiso 1 1 calc R . .
H10N H 0.1198 0.2546 0.8328 0.121 Uiso 1 1 calc R . .
C110 C 0.2340(4) 0.3446(3) 0.8685(2) 0.0634(13) Uani 1 1 d . . .
C111 C 0.2353(5) 0.4250(3) 0.8605(2) 0.0693(14) Uani 1 1 d . . .
H11B H 0.1756 0.4509 0.8545 0.083 Uiso 1 1 calc R . .
C112 C 0.3216(5) 0.4676(4) 0.8610(2) 0.0760(16) Uani 1 1 d . . .
H11C H 0.3204 0.5213 0.8541 0.091 Uiso 1 1 calc R . .
C113 C 0.4086(5) 0.4325(4) 0.8715(2) 0.0809(17) Uani 1 1 d . . .
H11D H 0.4683 0.4633 0.8738 0.097 Uiso 1 1 calc R . .
C114 C 0.4097(5) 0.3528(4) 0.8786(3) 0.0797(16) Uani 1 1 d . . .
H11E H 0.4699 0.3275 0.8844 0.096 Uiso 1 1 calc R . .
C115 C 0.3235(4) 0.3094(3) 0.8773(2) 0.0652(13) Uani 1 1 d . . .
H11F H 0.3252 0.2544 0.8825 0.078 Uiso 1 1 calc R . .
C116 C 0.7284(8) 0.3595(5) 0.8673(5) 0.150(4) Uani 1 1 d . . .
H11G H 0.8002 0.3648 0.8772 0.225 Uiso 1 1 calc R . .
H11H H 0.7054 0.3567 0.8285 0.225 Uiso 1 1 calc R . .
H11I H 0.7038 0.3076 0.8734 0.225 Uiso 1 1 calc R . .
C117 C 0.6915(5) 0.4350(4) 0.9020(3) 0.0896(19) Uani 1 1 d . . .
C118 C 0.6728(5) 0.4343(5) 0.9509(3) 0.097(2) Uani 1 1 d . . .
H11J H 0.6823 0.3847 0.9625 0.116 Uiso 1 1 calc R . .
C119 C 0.6397(6) 0.5054(6) 0.9846(3) 0.100(2) Uani 1 1 d . . .
H11K H 0.6302 0.5047 1.0194 0.120 Uiso 1 1 calc R . .
C120 C 0.6209(6) 0.5772(5) 0.9663(3) 0.101(2) Uani 1 1 d . . .
H12B H 0.5942 0.6243 0.9872 0.121 Uiso 1 1 calc R . .
C121 C 0.6421(5) 0.5779(4) 0.9172(3) 0.0850(18) Uani 1 1 d . . .
H12C H 0.6336 0.6275 0.9054 0.102 Uiso 1 1 calc R . .
C122 C 0.6755(5) 0.5080(4) 0.8849(3) 0.0778(16) Uani 1 1 d . . .
H12D H 0.6877 0.5095 0.8508 0.093 Uiso 1 1 calc R . .

loop_
_atom_site_aniso_label
_atom_site_aniso_U_11
_atom_site_aniso_U_22
_atom_site_aniso_U_33
_atom_site_aniso_U_23
_atom_site_aniso_U_13
_atom_site_aniso_U_12
Cu1 0.02538(18) 0.02405(18) 0.02577(19) 0.00432(15) 0.00783(16) 0.00541(14)
Cu2 0.02696(19) 0.0312(2) 0.0254(2) 0.00350(16) 0.00696(16) -0.00008(15)
Cu3 0.02211(17) 0.01993(16) 0.02338(18) 0.00337(14) 0.00793(15) 0.00262(13)
P1 0.0226(4) 0.0246(4) 0.0199(4) 0.0040(3) 0.0067(3) 0.0048(3)
P2 0.0222(4) 0.0213(3) 0.0223(4) 0.0026(3) 0.0063(3) 0.0030(3)
P3 0.0284(4) 0.0300(4) 0.0223(4) 0.0056(3) 0.0098(3) 0.0036(3)
P4 0.0222(4) 0.0225(3) 0.0229(4) 0.0035(3) 0.0074(3) 0.0038(3)
P5 0.0257(4) 0.0307(4) 0.0239(4) 0.0011(3) 0.0077(3) -0.0005(3)
P6 0.0212(3) 0.0213(3) 0.0214(4) 0.0039(3) 0.0071(3) 0.0025(3)
P7 0.0258(4) 0.0186(3) 0.0252(4) 0.0044(3) 0.0068(3) 0.0035(3)
S1 0.0244(4) 0.0292(4) 0.0225(4) 0.0042(3) 0.0061(3) 0.0069(3)
S2 0.0234(3) 0.0242(3) 0.0228(4) 0.0052(3) 0.0069(3) 0.0034(3)
S3 0.0252(4) 0.0268(4) 0.0254(4) 0.0020(3) 0.0039(3) 0.0075(3)
S4 0.0251(4) 0.0333(4) 0.0258(4) 0.0056(3) 0.0091(3) 0.0026(3)
S5 0.0234(3) 0.0250(3) 0.0222(4) 0.0036(3) 0.0066(3) 0.0034(3)
S6 0.0325(4) 0.0362(4) 0.0226(4) 0.0022(3) 0.0081(3) -0.0007(3)
O1 0.0297(11) 0.0296(11) 0.0226(11) 0.0075(9) 0.0091(9) 0.0067(9)
O2 0.0239(10) 0.0235(10) 0.0248(11) 0.0063(8) 0.0067(9) 0.0042(8)
O3 0.0433(14) 0.0354(12) 0.0386(14) 0.0098(11) 0.0194(12) 0.0073(11)
O4 0.0207(10) 0.0356(12) 0.0351(12) 0.0152(10) 0.0109(10) 0.0042(9)
C1 0.0340(18) 0.0318(17) 0.047(2) 0.0106(16) 0.0113(17) -0.0019(14)
C2 0.043(2) 0.0349(19) 0.057(3) 0.0143(18) 0.0088(19) -0.0024(16)
C3 0.0350(19) 0.0373(19) 0.062(3) 0.0137(19) 0.0010(19) -0.0051(15)
C4 0.039(2) 0.045(2) 0.052(2) 0.0186(18) 0.0204(19) 0.0013(16)
C5 0.061(3) 0.050(2) 0.039(2) 0.0229(18) 0.015(2) 0.0147(19)
C6 0.066(3) 0.071(3) 0.055(3) 0.028(2) 0.015(2) 0.017(2)
C7 0.086(4) 0.063(3) 0.048(3) 0.024(2) 0.031(3) 0.019(3)
C8 0.096(4) 0.044(2) 0.056(3) 0.016(2) 0.035(3) 0.014(2)
C9 0.0263(15) 0.0269(15) 0.0290(16) -0.0004(13) 0.0132(13) -0.0008(12)
C10 0.0418(19) 0.0293(16) 0.0285(17) 0.0033(14) 0.0080(15) 0.0031(14)
C11 0.054(2) 0.0293(17) 0.041(2) -0.0028(16) 0.0127(19) -0.0032(16)
C12 0.043(2) 0.0385(19) 0.0321(19) -0.0050(15) 0.0103(16) -0.0086(16)
C13 0.0355(18) 0.0447(19) 0.0252(17) 0.0052(15) 0.0052(15) -0.0001(15)
C14 0.0284(16) 0.0327(16) 0.0277(16) 0.0074(13) 0.0092(14) 0.0021(13)
C15 0.0260(15) 0.0247(14) 0.0230(15) 0.0006(12) 0.0065(13) -0.0012(12)
C16 0.0280(16) 0.0327(16) 0.0251(16) 0.0035(13) 0.0075(13) 0.0052(13)
C17 0.0293(16) 0.0350(16) 0.0276(16) 0.0045(14) 0.0107(14) 0.0037(13)
C18 0.0417(19) 0.0326(16) 0.0312(17) 0.0049(14) 0.0173(16) -0.0027(14)
C19 0.0373(18) 0.0271(15) 0.0335(18) 0.0104(14) 0.0108(15) 0.0057(13)
C20 0.0309(16) 0.0230(14) 0.0297(16) 0.0093(12) 0.0103(14) 0.0054(12)
C21 0.0264(15) 0.0222(14) 0.0286(16) 0.0093(12) 0.0080(13) 0.0052(11)
C22 0.0272(16) 0.0370(17) 0.0317(17) 0.0048(14) 0.0101(14) 0.0031(13)
C23 0.0332(18) 0.046(2) 0.041(2) 0.0137(16) 0.0193(16) 0.0068(15)
C24 0.0262(16) 0.0397(18) 0.048(2) 0.0142(16) 0.0088(16) 0.0022(14)
C25 0.0292(16) 0.0298(16) 0.0362(18) 0.0124(14) 0.0006(15) -0.0017(13)
C26 0.0312(16) 0.0256(15) 0.0349(18) 0.0041(13) 0.0120(15) -0.0007(12)
C27 0.0263(15) 0.0406(18) 0.0265(16) 0.0003(14) 0.0080(13) 0.0017(14)
C28 0.0381(19) 0.052(2) 0.0302(18) 0.0009(16) 0.0086(16) -0.0109(17)
C29 0.040(2) 0.066(3) 0.0273(18) 0.0002(18) 0.0130(16) -0.0076(19)
C30 0.0367(19) 0.053(2) 0.0313(19) -0.0050(17) 0.0091(16) 0.0063(17)
C31 0.079(3) 0.038(2) 0.037(2) -0.0026(17) 0.016(2) 0.007(2)
C32 0.069(3) 0.040(2) 0.036(2) 0.0018(17) 0.023(2) 0.0061(19)
C33 0.0290(16) 0.0374(17) 0.0237(16) 0.0043(14) 0.0054(13) 0.0027(13)
C34 0.0320(17) 0.0390(18) 0.0344(19) -0.0019(15) 0.0044(15) 0.0016(14)
C35 0.0403(19) 0.0379(19) 0.040(2) 0.0029(16) 0.0079(17) 0.0079(16)
C36 0.0364(19) 0.061(2) 0.038(2) 0.0097(18) 0.0119(17) 0.0166(18)
C37 0.0315(18) 0.063(2) 0.0305(19) 0.0010(18) -0.0016(15) 0.0064(17)
C38 0.0350(18) 0.045(2) 0.0265(17) 0.0005(15) 0.0000(15) 0.0066(15)
C39 0.0299(16) 0.0285(15) 0.0236(15) 0.0014(13) 0.0071(13) -0.0004(12)
C40 0.0316(17) 0.0361(17) 0.0301(17) 0.0059(14) 0.0072(14) 0.0044(14)
C41 0.0372(19) 0.044(2) 0.037(2) 0.0093(17) 0.0042(17) 0.0052(16)
C42 0.056(2) 0.0361(18) 0.0349(19) 0.0118(16) 0.0112(18) 0.0015(17)
C43 0.047(2) 0.043(2) 0.047(2) 0.0132(17) 0.0231(19) 0.0006(17)
C44 0.0302(17) 0.0368(17) 0.041(2) 0.0070(15) 0.0131(16) 0.0021(14)
C45 0.0226(14) 0.0245(14) 0.0213(14) 0.0029(12) 0.0074(12) 0.0041(11)
C46 0.0275(15) 0.0297(15) 0.0304(17) 0.0082(13) 0.0087(14) 0.0022(12)
C47 0.0264(16) 0.0346(17) 0.0344(18) 0.0084(14) 0.0077(14) 0.0000(13)
C48 0.0233(15) 0.0411(18) 0.0346(18) 0.0062(15) 0.0039(14) 0.0054(14)
C49 0.0331(17) 0.0359(17) 0.0348(18) 0.0181(15) 0.0030(15) 0.0081(14)
C50 0.0262(15) 0.0245(14) 0.0310(17) 0.0086(13) 0.0062(13) 0.0014(12)
C51 0.0193(13) 0.0242(14) 0.0259(15) 0.0047(12) 0.0062(12) 0.0016(11)
C52 0.0281(15) 0.0270(15) 0.0259(16) 0.0051(13) 0.0059(13) 0.0030(12)
C53 0.0319(16) 0.0303(16) 0.0276(16) 0.0088(13) 0.0054(14) 0.0007(13)
C54 0.0299(16) 0.0217(14) 0.0358(18) 0.0077(13) 0.0026(14) 0.0028(12)
C55 0.0237(14) 0.0242(14) 0.0309(17) 0.0005(13) 0.0040(13) 0.0038(12)
C56 0.0252(15) 0.0263(14) 0.0274(16) 0.0030(13) 0.0093(13) 0.0009(12)
C57 0.0297(15) 0.0218(13) 0.0227(15) 0.0052(12) 0.0100(13) 0.0032(12)
C58 0.0319(17) 0.0272(15) 0.0332(18) 0.0035(13) 0.0128(15) 0.0037(13)
C59 0.045(2) 0.0333(17) 0.0353(19) 0.0023(15) 0.0221(17) 0.0098(15)
C60 0.056(2) 0.0312(17) 0.0296(18) -0.0007(14) 0.0186(17) 0.0027(16)
C61 0.0438(19) 0.0271(15) 0.0243(16) 0.0044(13) 0.0025(15) 0.0032(14)
C62 0.0379(18) 0.0247(14) 0.0258(16) 0.0067(13) 0.0081(14) 0.0051(13)
C63 0.0302(15) 0.0189(13) 0.0274(16) 0.0066(12) 0.0062(13) 0.0014(12)
C64 0.0340(17) 0.0262(15) 0.0320(18) 0.0023(13) 0.0099(15) 0.0057(13)
C65 0.0398(19) 0.0303(16) 0.0300(18) 0.0008(14) 0.0081(15) 0.0050(14)
C66 0.043(2) 0.0353(17) 0.0252(17) 0.0022(14) 0.0041(15) -0.0050(15)
C67 0.0375(18) 0.0292(16) 0.0345(19) 0.0086(14) -0.0025(16) 0.0031(14)
C68 0.0365(17) 0.0203(14) 0.0318(17) 0.0041(13) 0.0048(15) 0.0064(13)
C69 0.0292(15) 0.0202(13) 0.0294(16) 0.0030(12) 0.0051(14) 0.0060(12)
C70 0.0324(17) 0.0402(18) 0.0363(19) 0.0062(16) 0.0070(15) 0.0053(15)
C71 0.044(2) 0.055(2) 0.045(2) 0.0223(19) 0.0023(19) 0.0192(18)
C72 0.0318(18) 0.048(2) 0.056(3) 0.019(2) 0.0021(18) 0.0186(16)
C73 0.0338(18) 0.0343(18) 0.058(3) 0.0028(17) 0.0199(18) 0.0068(15)
C74 0.0304(16) 0.0237(14) 0.0407(19) 0.0060(14) 0.0113(15) 0.0050(12)
C75 0.0269(15) 0.0256(14) 0.0280(16) 0.0111(13) 0.0014(13) 0.0040(12)
C76 0.0423(19) 0.0262(16) 0.0356(19) 0.0054(14) 0.0085(16) -0.0020(14)
C77 0.048(2) 0.0308(17) 0.044(2) 0.0170(16) 0.0019(18) -0.0073(15)
C78 0.042(2) 0.0417(19) 0.046(2) 0.0231(17) 0.0086(18) -0.0047(16)
C79 0.049(2) 0.043(2) 0.041(2) 0.0178(17) 0.0207(18) 0.0066(17)
C80 0.0381(18) 0.0280(16) 0.0374(19) 0.0108(14) 0.0134(16) 0.0048(13)
C81 0.067(4) 0.083(4) 0.117(6) -0.004(4) 0.020(4) 0.007(3)
C82 0.045(2) 0.056(3) 0.108(5) 0.038(3) 0.017(3) 0.019(2)
C83 0.047(2) 0.046(2) 0.084(4) 0.033(2) 0.025(2) 0.0147(19)
C84 0.041(2) 0.063(3) 0.086(4) 0.034(3) 0.016(2) 0.021(2)
C85 0.064(3) 0.112(5) 0.076(4) 0.043(4) 0.015(3) 0.041(3)
C86 0.048(3) 0.083(4) 0.119(5) 0.062(4) 0.035(3) 0.015(3)
C87 0.053(3) 0.068(3) 0.114(5) 0.055(4) 0.011(3) 0.012(2)
C88 0.300(16) 0.136(8) 0.073(5) 0.027(5) 0.054(8) -0.014(9)
C89 0.135(6) 0.071(4) 0.071(4) 0.018(3) 0.034(4) -0.008(4)
C90 0.062(3) 0.091(4) 0.111(5) 0.016(4) 0.006(4) 0.011(3)
C91 0.067(4) 0.069(4) 0.130(6) -0.017(4) 0.038(4) -0.004(3)
C92 0.103(5) 0.070(4) 0.118(6) -0.001(4) 0.015(5) 0.008(4)
C93 0.078(5) 0.082(5) 0.179(9) -0.014(5) -0.003(5) 0.024(4)
C94 0.075(4) 0.089(5) 0.163(8) 0.024(5) 0.068(5) 0.012(4)
C95 0.065(3) 0.043(2) 0.040(2) 0.0119(17) 0.018(2) 0.0002(19)
C96 0.051(2) 0.0376(18) 0.0312(18) 0.0157(15) 0.0112(17) 0.0015(16)
C97 0.041(2) 0.0356(19) 0.074(3) 0.006(2) 0.016(2) 0.0024(16)
C98 0.051(2) 0.037(2) 0.091(4) 0.007(2) 0.031(3) 0.0057(18)
C99 0.059(2) 0.0295(17) 0.047(2) 0.0116(16) 0.015(2) 0.0070(17)
C100 0.051(2) 0.050(2) 0.073(3) -0.002(2) 0.022(2) -0.008(2)
C101 0.052(3) 0.059(3) 0.070(3) 0.003(2) 0.034(2) -0.003(2)
C102 0.061(3) 0.056(3) 0.098(4) -0.006(3) 0.029(3) -0.010(2)
C103 0.048(2) 0.0357(19) 0.061(3) -0.0041(18) 0.026(2) 0.0022(17)
C104 0.044(2) 0.042(2) 0.036(2) 0.0001(16) 0.0111(17) 0.0099(16)
C105 0.051(2) 0.048(2) 0.045(2) -0.0005(18) 0.020(2) 0.0011(19)
C106 0.045(2) 0.089(4) 0.042(2) 0.001(2) 0.013(2) -0.007(2)
C107 0.053(3) 0.101(4) 0.047(3) 0.014(3) 0.012(2) 0.001(3)
C108 0.069(3) 0.066(3) 0.046(3) 0.010(2) 0.023(2) 0.001(2)
C109 0.075(4) 0.079(4) 0.084(4) 0.019(3) 0.017(3) -0.001(3)
C110 0.070(3) 0.067(3) 0.047(3) 0.010(2) 0.008(2) 0.006(3)
C111 0.083(4) 0.057(3) 0.061(3) 0.014(2) 0.007(3) 0.010(3)
C112 0.097(4) 0.067(3) 0.059(3) 0.027(3) -0.004(3) 0.001(3)
C113 0.091(4) 0.084(4) 0.066(4) 0.030(3) 0.007(3) -0.012(3)
C114 0.081(4) 0.078(4) 0.086(4) 0.030(3) 0.022(3) 0.007(3)
C115 0.071(3) 0.060(3) 0.071(3) 0.027(3) 0.021(3) 0.007(2)
C116 0.148(8) 0.073(5) 0.204(11) -0.008(6) 0.054(8) 0.005(5)
C117 0.090(4) 0.071(4) 0.095(5) 0.013(4) 0.012(4) -0.006(3)
C118 0.085(5) 0.103(5) 0.106(6) 0.040(5) 0.018(4) -0.012(4)
C119 0.094(5) 0.131(6) 0.075(4) 0.038(5) 0.016(4) -0.011(5)
C120 0.104(5) 0.112(6) 0.071(4) 0.005(4) 0.019(4) -0.003(4)
C121 0.094(4) 0.074(4) 0.077(4) 0.014(3) 0.010(4) 0.002(3)
C122 0.087(4) 0.077(4) 0.066(3) 0.029(3) 0.000(3) 0.002(3)

loop_
_geom_bond_atom_site_label_1
_geom_bond_atom_site_label_2
_geom_bond_distance
_geom_bond_site_symmetry_2
_geom_bond_publ_flag
Cu1 P4 2.2192(9) . ?
Cu1 S5 2.3259(8) . ?
Cu1 S4 2.3551(9) . ?
Cu1 S3 2.3842(8) . ?
Cu2 P5 2.2139(9) . ?
Cu2 S6 2.2334(9) . ?
Cu2 S5 2.2868(8) . ?
Cu3 P6 2.2825(8) . ?
Cu3 P7 2.2981(8) . ?
Cu3 S2 2.3642(9) . ?
Cu3 S1 2.4223(8) . ?
P1 O2 1.601(2) . ?
P1 O1 1.605(2) . ?
P1 S1 1.9611(11) . ?
P1 S5 2.0155(11) . ?
P2 O4 1.622(2) . ?
P2 O2 1.653(2) . ?
P2 S2 1.9786(10) . ?
P2 S3 1.9819(11) . ?
P3 O3 1.585(3) . ?
P3 O1 1.645(2) . ?
P3 S4 1.9718(13) . ?
P3 S6 2.0032(11) . ?
P4 C9 1.831(3) . ?
P4 C21 1.831(3) . ?
P4 C15 1.834(3) . ?
P5 C27 1.826(3) . ?
P5 C33 1.826(4) . ?
P5 C39 1.829(4) . ?
P6 C57 1.830(3) . ?
P6 C51 1.836(3) . ?
P6 C45 1.836(3) . ?
P7 C75 1.828(3) . ?
P7 C69 1.833(3) . ?
P7 C63 1.837(3) . ?
O3 C5 1.452(5) . ?
O4 C1 1.493(4) . ?
C1 C3 1.505(6) . ?
C1 C4 1.511(5) . ?
C1 C2 1.538(5) . ?
C5 C8 1.514(6) . ?
C5 C7 1.517(6) . ?
C5 C6 1.529(7) . ?
C9 C10 1.391(5) . ?
C9 C14 1.393(5) . ?
C10 C11 1.401(5) . ?
C11 C12 1.380(6) . ?
C12 C13 1.376(6) . ?
C13 C14 1.399(5) . ?
C15 C20 1.385(5) . ?
C15 C16 1.400(4) . ?
C16 C17 1.391(5) . ?
C17 C18 1.376(5) . ?
C18 C19 1.389(5) . ?
C19 C20 1.394(5) . ?
C21 C26 1.392(5) . ?
C21 C22 1.397(4) . ?
C22 C23 1.391(5) . ?
C23 C24 1.383(5) . ?
C24 C25 1.380(5) . ?
C25 C26 1.386(5) . ?
C27 C32 1.379(5) . ?
C27 C28 1.391(5) . ?
C28 C29 1.396(5) . ?
C29 C30 1.365(6) . ?
C30 C31 1.366(6) . ?
C31 C32 1.397(5) . ?
C33 C38 1.393(5) . ?
C33 C34 1.395(5) . ?
C34 C35 1.384(5) . ?
C35 C36 1.371(6) . ?
C36 C37 1.385(5) . ?
C37 C38 1.393(5) . ?
C39 C40 1.385(5) . ?
C39 C44 1.397(4) . ?
C40 C41 1.377(5) . ?
C41 C42 1.381(5) . ?
C42 C43 1.391(6) . ?
C43 C44 1.381(6) . ?
C45 C50 1.387(5) . ?
C45 C46 1.397(4) . ?
C46 C47 1.388(5) . ?
C47 C48 1.383(5) . ?
C48 C49 1.390(5) . ?
C49 C50 1.389(5) . ?
C51 C52 1.388(4) . ?
C51 C56 1.402(4) . ?
C52 C53 1.389(5) . ?
C53 C54 1.388(4) . ?
C54 C55 1.393(5) . ?
C55 C56 1.392(5) . ?
C57 C58 1.395(4) . ?
C57 C62 1.396(5) . ?
C58 C59 1.400(4) . ?
C59 C60 1.383(6) . ?
C60 C61 1.380(5) . ?
C61 C62 1.397(4) . ?
C63 C68 1.396(5) . ?
C63 C64 1.397(4) . ?
C64 C65 1.396(5) . ?
C65 C66 1.386(6) . ?
C66 C67 1.387(5) . ?
C67 C68 1.400(5) . ?
C69 C70 1.384(5) . ?
C69 C74 1.397(4) . ?
C70 C71 1.394(5) . ?
C71 C72 1.374(6) . ?
C72 C73 1.374(6) . ?
C73 C74 1.390(5) . ?
C75 C80 1.399(4) . ?
C75 C76 1.401(4) . ?
C76 C77 1.386(5) . ?
C77 C78 1.377(6) . ?
C78 C79 1.385(5) . ?
C79 C80 1.384(5) . ?
C81 C82 1.531(9) . ?
C82 C87 1.362(8) . ?
C82 C83 1.391(7) . ?
C83 C84 1.364(7) . ?
C84 C85 1.433(8) . ?
C85 C86 1.354(9) . ?
C86 C87 1.366(9) . ?
C88 C89 1.476(10) . ?
C89 C94 1.370(11) . ?
C89 C90 1.422(9) . ?
C90 C91 1.320(9) . ?
C91 C92 1.335(10) . ?
C92 C93 1.300(10) . ?
C93 C94 1.363(12) . ?
C95 C96 1.519(5) . ?
C96 C97 1.365(5) . ?
C96 C101 1.370(6) . ?
C97 C98 1.388(6) . ?
C98 C99 1.370(6) . ?
C99 C100 1.364(6) . ?
C100 C101 1.397(6) . ?
C102 C103 1.478(6) . ?
C103 C104 1.386(6) . ?
C103 C108 1.418(7) . ?
C104 C105 1.363(6) . ?
C105 C106 1.375(7) . ?
C106 C107 1.379(8) . ?
C107 C108 1.367(7) . ?
C109 C110 1.476(8) . ?
C110 C111 1.394(8) . ?
C110 C115 1.395(8) . ?
C111 C112 1.381(8) . ?
C112 C113 1.368(9) . ?
C113 C114 1.374(9) . ?
C114 C115 1.380(8) . ?
C116 C117 1.494(10) . ?
C117 C118 1.360(10) . ?
C117 C122 1.399(9) . ?
C118 C119 1.408(11) . ?
C119 C120 1.401(11) . ?
C120 C121 1.382(10) . ?
C121 C122 1.379(9) . ?
